data_7151736
loop_
_publ_author_name
'Malik, Heetika'
'Kohlen, Wouter'
'Jamil, Muhammad'
'Rutjes, Floris P. J. T.'
'Zwanenburg, Binne'

_publ_section_title
;
 Aromatic A-ring analogues of orobanchol, new germination stimulants
 for seeds of parasitic weeds.
;
_journal_issue 7
_journal_name_full 'Organic &amp; biomolecular chemistry'
_journal_page_first 2286
_journal_page_last 2293
_journal_paper_doi 10.1039/c0ob00735h
_journal_volume 9
_journal_year 2011
_chemical_formula_sum 'C17 H14 O6'
_chemical_formula_weight 314.28
_chemical_name_systematic
;
?
;
_space_group_IT_number 2
_symmetry_cell_setting triclinic
_symmetry_space_group_name_Hall '-P 1'
_symmetry_space_group_name_H-M 'P -1'
_atom_sites_solution_hydrogens geom
_atom_sites_solution_primary direct
_atom_sites_solution_secondary difmap
_audit_creation_date 2006-07-27
_audit_creation_method 'SHELXL, adapted and expanded'
_cell_angle_alpha 91.219(4)
_cell_angle_beta 96.917(6)
_cell_angle_gamma 94.850(4)
_cell_formula_units_Z 2
_cell_length_a 6.8264(3)
_cell_length_b 8.0831(3)
_cell_length_c 12.8838(11)
_cell_measurement_reflns_used 112
_cell_measurement_temperature 293(2)
_cell_measurement_theta_max 27.520
_cell_measurement_theta_min 1.590
_cell_volume 702.85(7)
_computing_data_collection
;
Nonius "Collect" program suite (Nonius, 1999)
;
_computing_data_reduction
;
Nonius "EvalCCD" program suite (Duisenberg, 1998)
;
_computing_molecular_graphics
;
PLATON (Spek, 2003)
;
_computing_structure_refinement 'SHELXL-97 (Sheldrick, 1997)'
_computing_structure_solution
;
;
_diffrn_ambient_temperature 293(2)
_diffrn_detector_area_resol_mean 18.4
_diffrn_measured_fraction_theta_full 0.999
_diffrn_measured_fraction_theta_max 0.999
_diffrn_measurement_device 'Nonius KappaCCD'
_diffrn_measurement_method 'area detector \f and \w scan'
_diffrn_radiation_monochromator graphite
_diffrn_radiation_source 'fine-focus sealed tube'
_diffrn_radiation_type MoK\a
_diffrn_radiation_wavelength 0.71073
_diffrn_reflns_av_R_equivalents 0.0366
_diffrn_reflns_av_sigmaI/netI 0.0339
_diffrn_reflns_limit_h_max 8
_diffrn_reflns_limit_h_min -8
_diffrn_reflns_limit_k_max 10
_diffrn_reflns_limit_k_min -10
_diffrn_reflns_limit_l_max 16
_diffrn_reflns_limit_l_min -16
_diffrn_reflns_number 17511
_diffrn_reflns_theta_full 25.00
_diffrn_reflns_theta_max 27.52
_diffrn_reflns_theta_min 1.59
_diffrn_standards_decay_% 0.000
_diffrn_standards_interval_time 0
_diffrn_standards_number 0
_exptl_absorpt_coefficient_mu 0.114
_exptl_absorpt_correction_T_max 0.7456
_exptl_absorpt_correction_T_min 0.7155
_exptl_absorpt_correction_type multi-scan
_exptl_absorpt_process_details 'SADABS multiscan (Sheldrick, 1996)'
_exptl_crystal_colour 'translucent colourless'
_exptl_crystal_density_diffrn 1.485
_exptl_crystal_density_method 'not measured'
_exptl_crystal_description 'rather regular rod'
_exptl_crystal_F_000 328
_exptl_crystal_size_max 0.31
_exptl_crystal_size_mid 0.10
_exptl_crystal_size_min 0.05
_refine_diff_density_max 0.904
_refine_diff_density_min -0.354
_refine_diff_density_rms 0.143
_refine_ls_extinction_method none
_refine_ls_goodness_of_fit_all 1.076
_refine_ls_goodness_of_fit_ref 1.076
_refine_ls_hydrogen_treatment constr
_refine_ls_matrix_type full
_refine_ls_number_parameters 210
_refine_ls_number_reflns 3233
_refine_ls_number_restraints 0
_refine_ls_restrained_S_all 1.076
_refine_ls_R_factor_all 0.1218
_refine_ls_R_factor_gt 0.1001
_refine_ls_R_factor_obs 0.1001
_refine_ls_shift/esd_max 0.000
_refine_ls_shift/esd_mean 0.000
_refine_ls_shift/su_max 0.000
_refine_ls_shift/su_mean 0.000
_refine_ls_structure_factor_coef Fsqd
_refine_ls_weighting_details
;
w=1/[\s^2^(Fo^2^)+(0.1523P)^2^+2.8792P] where P=(Fo^2^+2Fc^2^)/3
;
_refine_ls_weighting_scheme calc
_refine_ls_wR_factor_all 0.3089
_refine_ls_wR_factor_gt 0.2932
_refine_ls_wR_factor_obs 0.2932
_refine_ls_wR_factor_ref 0.3089
_reflns_number_gt 2491
_reflns_number_observed 2491
_reflns_number_total 3233
_reflns_observed_criterion >2sigma(I)
_reflns_threshold_expression >2sigma(I)
_cod_data_source_file c0ob00735h.txt
_cod_data_source_block MALIK2
_cod_depositor_comments
;
The following automatic conversions were performed:
'_geom_bond_publ_flag' value 'Y' changed to 'y' according to
'/home/saulius/struct/CIF-dictionaries/cif_core.dic' dictionary named
'cif_core.dic' version 2.4.1 from 2010-06-29 (26
times).

'_geom_angle_publ_flag' value 'Y' changed to 'y' according to
'/home/saulius/struct/CIF-dictionaries/cif_core.dic' dictionary named
'cif_core.dic' version 2.4.1 from 2010-06-29 (39 times).

Automatic conversion script
Id: cif_fix_enum 1555 2011-01-17 13:19:09Z saulius 
;
_cod_database_code 7151736

loop_
_symmetry_equiv_pos_as_xyz
'x, y, z'
'-x, -y, -z'

loop_
_atom_site_label
_atom_site_type_symbol
_atom_site_fract_x
_atom_site_fract_y
_atom_site_fract_z
_atom_site_U_iso_or_equiv
_atom_site_adp_type
_atom_site_occupancy
_atom_site_calc_flag
_atom_site_refinement_flags
_atom_site_disorder_assembly
_atom_site_disorder_group
C1 C 0.1391(6) 0.1905(5) 0.7541(3) 0.0214(8) Uani 1 d . . .
C2 C 0.0832(6) 0.3573(5) 0.7201(3) 0.0205(8) Uani 1 d . . .
H2 H 0.0740 0.3640 0.6438 0.025 Uiso 1 calc R . .
C3 C -0.1072(6) 0.4144(5) 0.7608(3) 0.0231(9) Uani 1 d . . .
H3 H -0.1797 0.3220 0.7918 0.028 Uiso 1 calc R . .
C4 C -0.0299(6) 0.5480(5) 0.8423(3) 0.0206(8) Uani 1 d . . .
C5 C -0.1388(7) 0.6348(6) 0.9042(3) 0.0266(9) Uani 1 d . . .
H5 H -0.2749 0.6097 0.9011 0.032 Uiso 1 calc R . .
C6 C -0.0423(8) 0.7603(6) 0.9712(3) 0.0303(10) Uani 1 d . . .
H6 H -0.1145 0.8225 1.0120 0.036 Uiso 1 calc R . .
C7 C 0.1607(8) 0.7933(5) 0.9775(4) 0.0301(10) Uani 1 d . . .
H7 H 0.2238 0.8763 1.0240 0.036 Uiso 1 calc R . .
C8 C 0.2714(7) 0.7062(5) 0.9167(4) 0.0273(9) Uani 1 d . . .
H8 H 0.4080 0.7297 0.9212 0.033 Uiso 1 calc R . .
C9 C 0.1739(6) 0.5817(5) 0.8479(3) 0.0208(8) Uani 1 d . . .
C10 C 0.2608(6) 0.4726(5) 0.7736(3) 0.0225(9) Uani 1 d . . .
H10 H 0.3246 0.5386 0.7220 0.027 Uiso 1 calc R . .
O11 O 0.3991(4) 0.3680(4) 0.8294(3) 0.0281(7) Uani 1 d . . .
C12 C 0.3339(6) 0.2061(5) 0.8170(3) 0.0233(9) Uani 1 d . . .
O13 O -0.2319(5) 0.4860(4) 0.6809(3) 0.0311(8) Uani 1 d . . .
H13 H -0.3262 0.4191 0.6600 0.047 Uiso 1 calc R . .
O14 O 0.4299(5) 0.0989(4) 0.8541(3) 0.0346(8) Uani 1 d . . .
C15 C 0.0366(6) 0.0443(5) 0.7369(3) 0.0232(9) Uani 1 d . . .
H15 H 0.0912 -0.0504 0.7627 0.028 Uiso 1 calc R . .
O16 O -0.1471(5) 0.0302(3) 0.6821(3) 0.0274(7) Uani 1 d . . .
C17 C -0.2382(6) -0.1329(5) 0.6624(3) 0.0225(9) Uani 1 d . . .
H17 H -0.1740 -0.2102 0.7104 0.027 Uiso 1 calc R . .
O18 O -0.2228(4) -0.1806(4) 0.5555(2) 0.0276(7) Uani 1 d . . .
C19 C -0.4073(6) -0.2333(5) 0.5096(3) 0.0250(9) Uani 1 d . . .
C20 C -0.5540(6) -0.2066(5) 0.5811(3) 0.0222(8) Uani 1 d . . .
C21 C -0.4533(6) -0.1419(5) 0.6700(3) 0.0233(9) Uani 1 d . . .
H21 H -0.5100 -0.1075 0.7280 0.028 Uiso 1 calc R . .
O22 O -0.4329(5) -0.2919(5) 0.4218(3) 0.0418(10) Uani 1 d . . .
C23 C -0.7687(7) -0.2500(7) 0.5521(4) 0.0331(11) Uani 1 d . . .
H23A H -0.8361 -0.2392 0.6128 0.050 Uiso 1 calc R . .
H23B H -0.7907 -0.3624 0.5250 0.050 Uiso 1 calc R . .
H23C H -0.8188 -0.1765 0.4997 0.050 Uiso 1 calc R . .

loop_
_atom_site_aniso_label
_atom_site_aniso_U_11
_atom_site_aniso_U_22
_atom_site_aniso_U_33
_atom_site_aniso_U_23
_atom_site_aniso_U_13
_atom_site_aniso_U_12
C1 0.022(2) 0.023(2) 0.0189(18) -0.0030(15) 0.0022(15) 0.0029(15)
C2 0.0212(19) 0.0185(18) 0.0212(19) -0.0022(14) 0.0020(15) -0.0009(15)
C3 0.021(2) 0.0205(19) 0.027(2) 0.0023(16) 0.0000(16) 0.0008(15)
C4 0.024(2) 0.0185(18) 0.0197(18) 0.0024(14) 0.0023(15) 0.0039(15)
C5 0.024(2) 0.031(2) 0.026(2) 0.0031(17) 0.0041(17) 0.0038(17)
C6 0.042(3) 0.030(2) 0.022(2) -0.0017(17) 0.0080(18) 0.0105(19)
C7 0.041(3) 0.023(2) 0.025(2) -0.0038(16) -0.0025(19) -0.0008(18)
C8 0.026(2) 0.024(2) 0.031(2) -0.0008(17) -0.0020(17) 0.0000(16)
C9 0.025(2) 0.0171(18) 0.0213(19) 0.0009(15) 0.0038(15) 0.0039(15)
C10 0.0208(19) 0.0184(18) 0.028(2) 0.0007(15) 0.0052(16) -0.0014(15)
O11 0.0192(15) 0.0222(15) 0.0406(18) -0.0053(13) -0.0029(13) -0.0004(11)
C12 0.021(2) 0.023(2) 0.026(2) -0.0064(16) 0.0029(16) 0.0033(16)
O13 0.0273(17) 0.0248(16) 0.0369(18) -0.0036(13) -0.0139(13) 0.0036(13)
O14 0.0299(18) 0.0286(17) 0.043(2) -0.0062(14) -0.0067(15) 0.0076(14)
C15 0.024(2) 0.0202(19) 0.024(2) -0.0025(15) -0.0031(16) 0.0042(15)
O16 0.0265(16) 0.0156(14) 0.0361(17) 0.0022(12) -0.0103(13) -0.0024(11)
C17 0.026(2) 0.0157(18) 0.024(2) -0.0023(15) -0.0017(16) -0.0012(15)
O18 0.0185(15) 0.0330(17) 0.0296(16) -0.0063(13) 0.0022(12) -0.0040(12)
C19 0.0184(19) 0.027(2) 0.028(2) -0.0025(17) 0.0014(16) -0.0038(16)
C20 0.020(2) 0.0208(19) 0.026(2) 0.0007(15) 0.0041(16) 0.0007(15)
C21 0.024(2) 0.0217(19) 0.024(2) -0.0022(15) 0.0037(16) -0.0004(15)
O22 0.0310(19) 0.061(2) 0.0309(18) -0.0195(17) 0.0069(15) -0.0087(17)
C23 0.019(2) 0.047(3) 0.032(2) 0.001(2) 0.0013(17) -0.0031(19)

loop_
_atom_type_symbol
_atom_type_description
_atom_type_scat_dispersion_real
_atom_type_scat_dispersion_imag
_atom_type_scat_source
C C 0.0033 0.0016 'International Tables Vol C Tables 4.2.6.8 and 6.1.1.4'
H H 0.0000 0.0000 'International Tables Vol C Tables 4.2.6.8 and 6.1.1.4'
O O 0.0106 0.0060 'International Tables Vol C Tables 4.2.6.8 and 6.1.1.4'

loop_
_geom_angle_atom_site_label_1
_geom_angle_atom_site_label_2
_geom_angle_atom_site_label_3
_geom_angle
_geom_angle_site_symmetry_1
_geom_angle_site_symmetry_3
_geom_angle_publ_flag
C15 C1 C12 120.8(4) . . y
C15 C1 C2 128.9(4) . . y
C12 C1 C2 110.2(3) . . y
C1 C2 C10 101.7(3) . . y
C1 C2 C3 115.4(3) . . y
C10 C2 C3 107.2(3) . . y
O13 C3 C4 108.2(3) . . y
O13 C3 C2 111.9(4) . . y
C4 C3 C2 104.0(3) . . y
C5 C4 C9 121.1(4) . . y
C5 C4 C3 127.1(4) . . y
C9 C4 C3 111.8(4) . . y
C4 C5 C6 118.8(4) . . y
C7 C6 C5 120.2(4) . . y
C8 C7 C6 121.4(4) . . y
C7 C8 C9 118.4(4) . . y
C4 C9 C8 120.0(4) . . y
C4 C9 C10 111.7(4) . . y
C8 C9 C10 128.2(4) . . y
O11 C10 C9 111.1(3) . . y
O11 C10 C2 107.5(3) . . y
C9 C10 C2 104.9(3) . . y
C12 O11 C10 111.5(3) . . y
O14 C12 O11 121.9(4) . . y
O14 C12 C1 129.1(4) . . y
O11 C12 C1 109.0(3) . . y
C1 C15 O16 121.0(4) . . y
C15 O16 C17 116.3(3) . . y
O16 C17 O18 108.4(3) . . y
O16 C17 C21 111.9(3) . . y
O18 C17 C21 105.0(3) . . y
C19 O18 C17 107.6(3) . . y
O22 C19 O18 120.8(4) . . y
O22 C19 C20 128.9(4) . . y
O18 C19 C20 110.3(4) . . y
C21 C20 C19 106.6(4) . . y
C21 C20 C23 130.7(4) . . y
C19 C20 C23 122.7(4) . . y
C20 C21 C17 109.9(4) . . y

loop_
_geom_bond_atom_site_label_1
_geom_bond_atom_site_label_2
_geom_bond_distance
_geom_bond_site_symmetry_2
_geom_bond_publ_flag
C1 C15 1.322(6) . y
C1 C12 1.466(6) . y
C1 C2 1.492(6) . y
C2 C10 1.547(6) . y
C2 C3 1.560(6) . y
C3 O13 1.420(5) . y
C3 C4 1.507(6) . y
C4 C5 1.374(6) . y
C4 C9 1.388(6) . y
C5 C6 1.386(6) . y
C6 C7 1.381(7) . y
C7 C8 1.376(7) . y
C8 C9 1.395(6) . y
C9 C10 1.495(6) . y
C10 O11 1.456(5) . y
O11 C12 1.346(5) . y
C12 O14 1.203(5) . y
C15 O16 1.357(5) . y
O16 C17 1.414(5) . y
C17 O18 1.441(5) . y
C17 C21 1.479(6) . y
O18 C19 1.355(5) . y
C19 O22 1.204(5) . y
C19 C20 1.466(6) . y
C20 C21 1.334(6) . y
C20 C23 1.479(6) . y

loop_
_geom_hbond_atom_site_label_D
_geom_hbond_atom_site_label_H
_geom_hbond_atom_site_label_A
_geom_hbond_distance_DH
_geom_hbond_distance_HA
_geom_hbond_distance_DA
_geom_hbond_angle_DHA
_geom_hbond_site_symmetry_A
O13 H13 O22 0.82 2.03 2.833(5) 165.8 2_456

loop_
_cod_related_entry_id
_cod_related_entry_database
_cod_related_entry_code
1 ChemSpider 26994270
